data_4070663
loop_
_publ_author_name
'Ellul, Charles E.'
'Saker, Olly'
'Mahon, Mary F.'
'Apperley, David C.'
'Whittlesey, Michael K.'

_publ_section_title
;
 Cleavage of Ru3(CO)12 by N-Heterocyclic Carbenes: Isolation of cis-
 and trans-Ru(NHC)2(CO)3 and Reaction with O2To Form Ru(NHC)2(CO)2(CO3)
;
_journal_issue 1
_journal_name_full Organometallics
_journal_page_first 100
_journal_paper_doi 10.1021/om700915t
_journal_volume 27
_journal_year 2008
_chemical_formula_sum 'C22 H35 Cl2 N4 O5.5 Ru'
_chemical_formula_weight 615.51
_chemical_name_systematic
;
 ?
;
_space_group_IT_number 13
_symmetry_cell_setting monoclinic
_symmetry_space_group_name_Hall '-P 2yc'
_symmetry_space_group_name_H-M 'P 1 2/c 1'
_atom_sites_solution_hydrogens geom
_atom_sites_solution_primary direct
_atom_sites_solution_secondary difmap
_audit_creation_method SHELXL-97
_cell_angle_alpha 90.00
_cell_angle_beta 93.325(1)
_cell_angle_gamma 90.00
_cell_formula_units_Z 8
_cell_length_a 15.6640(1)
_cell_length_b 9.6590(1)
_cell_length_c 36.0120(3)
_cell_measurement_reflns_used 92738
_cell_measurement_temperature 150(2)
_cell_measurement_theta_max 30.034
_cell_measurement_theta_min 2.910
_cell_volume 5439.39(8)
_computing_cell_refinement 'HKL Scalepack (Otwinowski & Minor 1997)'
_computing_data_collection 'Collect (Bruker AXS BV, 1997-2004)'
_computing_data_reduction 'Denzo & Scalepack (Otwinowski & Minor, 1997)'
_computing_molecular_graphics 'ORTEX (P.McArdle, 1995)'
_computing_publication_material 'SHELXL-97/2 (Sheldrick,1997)'
_computing_structure_refinement 'SHELXL-97 (Sheldrick, 1997)'
_computing_structure_solution 'SHELXS-97 (Sheldrick, 1990)'
_diffrn_ambient_temperature 150(2)
_diffrn_measured_fraction_theta_full 0.991
_diffrn_measured_fraction_theta_max 0.991
_diffrn_measurement_device_type '95mm CCD camera on \k-goniostat'
_diffrn_measurement_method CCD
_diffrn_radiation_monochromator graphite
_diffrn_radiation_source 'fine-focus sealed tube'
_diffrn_radiation_type MoK\a
_diffrn_radiation_wavelength 0.71073
_diffrn_reflns_av_R_equivalents 0.0541
_diffrn_reflns_av_sigmaI/netI 0.0409
_diffrn_reflns_limit_h_max 22
_diffrn_reflns_limit_h_min -22
_diffrn_reflns_limit_k_max 13
_diffrn_reflns_limit_k_min -13
_diffrn_reflns_limit_l_max 50
_diffrn_reflns_limit_l_min -50
_diffrn_reflns_number 94858
_diffrn_reflns_theta_full 30.07
_diffrn_reflns_theta_max 30.07
_diffrn_reflns_theta_min 3.53
_exptl_absorpt_coefficient_mu 0.813
_exptl_absorpt_correction_T_max 0.85
_exptl_absorpt_correction_T_min 0.76
_exptl_absorpt_correction_type multi-scan
_exptl_absorpt_process_details
;
 ?
;
_exptl_crystal_colour Colourless
_exptl_crystal_density_diffrn 1.503
_exptl_crystal_density_method 'not measured'
_exptl_crystal_description Tabloid
_exptl_crystal_F_000 2536
_exptl_crystal_size_max 0.30
_exptl_crystal_size_mid 0.25
_exptl_crystal_size_min 0.13
_refine_diff_density_max 0.707
_refine_diff_density_min -0.842
_refine_diff_density_rms 0.112
_refine_ls_extinction_method none
_refine_ls_goodness_of_fit_ref 1.028
_refine_ls_hydrogen_treatment mixed
_refine_ls_matrix_type full
_refine_ls_number_parameters 638
_refine_ls_number_reflns 15843
_refine_ls_number_restraints 2
_refine_ls_restrained_S_all 1.028
_refine_ls_R_factor_all 0.0496
_refine_ls_R_factor_gt 0.0313
_refine_ls_shift/su_max 0.003
_refine_ls_shift/su_mean 0.000
_refine_ls_structure_factor_coef Fsqd
_refine_ls_weighting_details 'calc w=1/[\s^2^(Fo^2^)+(0.0353P)^2^+2.1471P] where P=(Fo^2^+2Fc^2^)/3'
_refine_ls_weighting_scheme calc
_refine_ls_wR_factor_gt 0.0698
_refine_ls_wR_factor_ref 0.0764
_reflns_number_gt 12505
_reflns_number_total 15843
_reflns_threshold_expression >2sigma(I)
_cod_data_source_file om700915t-file002.cif
_cod_data_source_block k07mkw24
_cod_depositor_comments
;
The following automatic conversions were performed:

'_symmetry_cell_setting' value 'Monoclinic' changed to 'monoclinic'
according to /home/saulius/struct/CIF-dictionaries/cif_core.dic
dictionary named 'cif_core.dic' version 2.4.1 from
2010-06-29.

'_exptl_absorpt_correction_type' value 'Multi-Scan'
changed to 'multi-scan' according to
/home/saulius/struct/CIF-dictionaries/cif_core.dic dictionary named
'cif_core.dic' version 2.4.1 from 2010-06-29.

Automatic conversion script
Id: cif_fix_values 1715 2011-07-08 13:25:40Z adriana 
;
_cod_original_sg_symbol_H-M P2/c
_cod_database_code 4070663

loop_
_symmetry_equiv_pos_as_xyz
'x, y, z'
'-x, y, -z+1/2'
'-x, -y, -z'
'x, -y, z-1/2'

loop_
_atom_site_label
_atom_site_type_symbol
_atom_site_fract_x
_atom_site_fract_y
_atom_site_fract_z
_atom_site_U_iso_or_equiv
_atom_site_adp_type
_atom_site_occupancy
_atom_site_symmetry_multiplicity
_atom_site_calc_flag
_atom_site_refinement_flags
Ru1 Ru 0.990263(9) 0.553056(14) 0.643573(4) 0.01555(4) Uani 1 1 d .
Ru2 Ru 0.512822(9) 0.166886(15) 0.610753(4) 0.01837(4) Uani 1 1 d .
Cl1 Cl 1.08273(4) 0.28233(6) 0.486475(15) 0.03787(13) Uani 1 1 d .
Cl2 Cl 1.20003(4) 0.40973(7) 0.543049(17) 0.04285(14) Uani 1 1 d .
Cl3 Cl 0.57714(3) 0.76922(6) 0.717938(19) 0.04179(14) Uani 1 1 d .
Cl4 Cl 0.75929(4) 0.76291(7) 0.73893(2) 0.04973(16) Uani 1 1 d .
O1 O 1.17069(9) 0.61203(17) 0.67247(4) 0.0368(4) Uani 1 1 d .
O2 O 0.95152(10) 0.69220(15) 0.71545(4) 0.0308(3) Uani 1 1 d .
O3 O 0.87301(8) 0.49856(13) 0.61594(3) 0.0199(3) Uani 1 1 d .
O4 O 0.99536(8) 0.46066(13) 0.59113(3) 0.0195(3) Uani 1 1 d .
O5 O 0.87313(9) 0.40637(14) 0.55822(4) 0.0276(3) Uani 1 1 d .
O6 O 0.35720(10) 0.0087(2) 0.58254(5) 0.0478(4) Uani 1 1 d .
O7 O 0.43400(12) 0.39515(19) 0.56328(5) 0.0498(5) Uani 1 1 d .
O8 O 0.58754(8) 0.02472(13) 0.64229(3) 0.0200(3) Uani 1 1 d .
O9 O 0.62585(8) 0.24182(13) 0.63809(4) 0.0208(3) Uani 1 1 d .
O10 O 0.71363(8) 0.09222(15) 0.66993(4) 0.0270(3) Uani 1 1 d .
O11 O 0.70389(10) 0.50510(16) 0.64519(5) 0.0329(3) Uani 1 1 d D
N1 N 1.05087(9) 0.24788(15) 0.66048(4) 0.0191(3) Uani 1 1 d .
N2 N 0.93580(9) 0.28937(15) 0.68798(4) 0.0176(3) Uani 1 1 d .
N3 N 1.03257(10) 0.80310(16) 0.59160(4) 0.0206(3) Uani 1 1 d .
N4 N 0.91634(10) 0.84385(15) 0.61850(4) 0.0204(3) Uani 1 1 d .
N5 N 0.64747(10) 0.19475(16) 0.54995(4) 0.0207(3) Uani 1 1 d .
N6 N 0.60314(10) -0.01565(16) 0.55223(4) 0.0214(3) Uani 1 1 d .
N7 N 0.44494(11) 0.35036(18) 0.67462(5) 0.0308(4) Uani 1 1 d .
N8 N 0.42310(10) 0.13621(17) 0.68647(5) 0.0246(3) Uani 1 1 d .
C1 C 1.10268(12) 0.58815(19) 0.66047(5) 0.0227(4) Uani 1 1 d .
C2 C 0.96429(12) 0.63679(19) 0.68830(5) 0.0202(4) Uani 1 1 d .
C3 C 0.91092(12) 0.45227(18) 0.58640(5) 0.0199(4) Uani 1 1 d .
C4 C 0.99309(11) 0.34939(18) 0.66622(5) 0.0175(3) Uani 1 1 d .
C5 C 1.02943(12) 0.12546(19) 0.67845(5) 0.0204(4) Uani 1 1 d .
C6 C 0.95680(12) 0.15105(18) 0.69572(5) 0.0200(4) Uani 1 1 d .
C7 C 1.12438(12) 0.2601(2) 0.63709(5) 0.0253(4) Uani 1 1 d .
H7A H 1.1162 0.3420 0.6208 0.030 Uiso 1 1 calc R
H7B H 1.1265 0.1772 0.6210 0.030 Uiso 1 1 calc R
C8 C 1.20891(13) 0.2739(2) 0.65956(7) 0.0354(5) Uani 1 1 d .
H8A H 1.2555 0.2816 0.6427 0.053 Uiso 1 1 calc R
H8B H 1.2181 0.1921 0.6754 0.053 Uiso 1 1 calc R
H8C H 1.2078 0.3570 0.6752 0.053 Uiso 1 1 calc R
C9 C 1.08037(13) -0.0056(2) 0.67704(6) 0.0263(4) Uani 1 1 d .
H9A H 1.1353 0.0066 0.6911 0.040 Uiso 1 1 calc R
H9B H 1.0906 -0.0278 0.6511 0.040 Uiso 1 1 calc R
H9C H 1.0486 -0.0814 0.6879 0.040 Uiso 1 1 calc R
C10 C 0.90328(13) 0.0579(2) 0.71792(5) 0.0251(4) Uani 1 1 d .
H10A H 0.9236 -0.0376 0.7159 0.038 Uiso 1 1 calc R
H10B H 0.8435 0.0635 0.7084 0.038 Uiso 1 1 calc R
H10C H 0.9076 0.0867 0.7441 0.038 Uiso 1 1 calc R
C11 C 0.85859(12) 0.3557(2) 0.70126(5) 0.0220(4) Uani 1 1 d .
H11A H 0.8092 0.2928 0.6966 0.026 Uiso 1 1 calc R
H11B H 0.8468 0.4417 0.6869 0.026 Uiso 1 1 calc R
C12 C 0.86762(15) 0.3906(2) 0.74254(6) 0.0325(5) Uani 1 1 d .
H12A H 0.8150 0.4347 0.7500 0.049 Uiso 1 1 calc R
H12B H 0.9159 0.4541 0.7472 0.049 Uiso 1 1 calc R
H12C H 0.8778 0.3055 0.7569 0.049 Uiso 1 1 calc R
C13 C 0.97810(11) 0.74656(18) 0.61529(5) 0.0172(3) Uani 1 1 d .
C14 C 1.00509(13) 0.9354(2) 0.58021(5) 0.0252(4) Uani 1 1 d .
C15 C 0.93290(13) 0.96191(19) 0.59732(5) 0.0257(4) Uani 1 1 d .
C16 C 1.10781(12) 0.7331(2) 0.57811(5) 0.0253(4) Uani 1 1 d .
H16A H 1.1068 0.7418 0.5507 0.030 Uiso 1 1 calc R
H16B H 1.1047 0.6334 0.5842 0.030 Uiso 1 1 calc R
C17 C 1.19199(13) 0.7912(2) 0.59473(6) 0.0345(5) Uani 1 1 d .
H17A H 1.2397 0.7406 0.5847 0.052 Uiso 1 1 calc R
H17B H 1.1942 0.7810 0.6218 0.052 Uiso 1 1 calc R
H17C H 1.1962 0.8895 0.5883 0.052 Uiso 1 1 calc R
C18 C 1.04925(16) 1.0206(2) 0.55267(6) 0.0381(5) Uani 1 1 d .
H18A H 1.0180 1.1076 0.5483 0.057 Uiso 1 1 calc R
H18B H 1.0511 0.9695 0.5292 0.057 Uiso 1 1 calc R
H18C H 1.1077 1.0409 0.5624 0.057 Uiso 1 1 calc R
C19 C 0.87760(15) 1.0881(2) 0.59703(7) 0.0351(5) Uani 1 1 d .
H19A H 0.9067 1.1646 0.5851 0.053 Uiso 1 1 calc R
H19B H 0.8666 1.1139 0.6226 0.053 Uiso 1 1 calc R
H19C H 0.8232 1.0687 0.5831 0.053 Uiso 1 1 calc R
C20 C 0.83444(12) 0.8234(2) 0.63588(5) 0.0240(4) Uani 1 1 d .
H20A H 0.8209 0.9069 0.6504 0.029 Uiso 1 1 calc R
H20B H 0.8395 0.7440 0.6533 0.029 Uiso 1 1 calc R
C21 C 0.76271(13) 0.7962(2) 0.60677(6) 0.0311(5) Uani 1 1 d .
H21A H 0.7090 0.7832 0.6190 0.047 Uiso 1 1 calc R
H21B H 0.7756 0.7125 0.5927 0.047 Uiso 1 1 calc R
H21C H 0.7572 0.8752 0.5897 0.047 Uiso 1 1 calc R
C22 C 0.41724(13) 0.0666(2) 0.59307(6) 0.0287(4) Uani 1 1 d .
C23 C 0.46438(13) 0.3117(2) 0.58244(6) 0.0298(4) Uani 1 1 d .
C24 C 0.64711(11) 0.1176(2) 0.65144(5) 0.0200(4) Uani 1 1 d .
C25 C 0.59112(11) 0.11206(19) 0.56693(5) 0.0196(4) Uani 1 1 d .
C26 C 0.69472(12) 0.1183(2) 0.52524(5) 0.0246(4) Uani 1 1 d .
C27 C 0.66646(12) -0.0131(2) 0.52657(5) 0.0245(4) Uani 1 1 d .
C28 C 0.66250(13) 0.3428(2) 0.55780(5) 0.0254(4) Uani 1 1 d .
H28A H 0.7247 0.3585 0.5621 0.031 Uiso 1 1 calc R
H28B H 0.6349 0.3677 0.5809 0.031 Uiso 1 1 calc R
C29 C 0.62847(17) 0.4377(2) 0.52662(6) 0.0385(5) Uani 1 1 d .
H29A H 0.6403 0.5343 0.5335 0.058 Uiso 1 1 calc R
H29B H 0.5666 0.4245 0.5225 0.058 Uiso 1 1 calc R
H29C H 0.6566 0.4155 0.5037 0.058 Uiso 1 1 calc R
C30 C 0.76296(14) 0.1800(3) 0.50335(6) 0.0350(5) Uani 1 1 d .
H30A H 0.7961 0.1058 0.4925 0.053 Uiso 1 1 calc R
H30B H 0.8008 0.2367 0.5197 0.053 Uiso 1 1 calc R
H30C H 0.7368 0.2379 0.4835 0.053 Uiso 1 1 calc R
C31 C 0.69460(15) -0.1389(2) 0.50625(6) 0.0351(5) Uani 1 1 d .
H31A H 0.7402 -0.1135 0.4900 0.053 Uiso 1 1 calc R
H31B H 0.6460 -0.1770 0.4912 0.053 Uiso 1 1 calc R
H31C H 0.7161 -0.2085 0.5243 0.053 Uiso 1 1 calc R
C32 C 0.55871(13) -0.1420(2) 0.56302(6) 0.0265(4) Uani 1 1 d .
H32A H 0.5337 -0.1264 0.5873 0.032 Uiso 1 1 calc R
H32B H 0.6008 -0.2181 0.5662 0.032 Uiso 1 1 calc R
C33 C 0.48808(16) -0.1854(3) 0.53460(7) 0.0414(6) Uani 1 1 d .
H33A H 0.4606 -0.2699 0.5432 0.062 Uiso 1 1 calc R
H33B H 0.5126 -0.2032 0.5106 0.062 Uiso 1 1 calc R
H33C H 0.4455 -0.1113 0.5317 0.062 Uiso 1 1 calc R
C34 C 0.45370(11) 0.2210(2) 0.66041(5) 0.0229(4) Uani 1 1 d .
C35 C 0.39643(13) 0.2115(3) 0.71697(6) 0.0326(5) Uani 1 1 d .
C36 C 0.40957(14) 0.3453(3) 0.70933(7) 0.0367(5) Uani 1 1 d .
C37 C 0.41764(13) -0.0150(2) 0.68377(6) 0.0303(5) Uani 1 1 d .
H37A H 0.4383 -0.0560 0.7078 0.036 Uiso 1 1 calc R
H37B H 0.4557 -0.0474 0.6646 0.036 Uiso 1 1 calc R
C38 C 0.32731(14) -0.0659(2) 0.67397(7) 0.0387(5) Uani 1 1 d .
H38A H 0.3272 -0.1672 0.6726 0.058 Uiso 1 1 calc R
H38B H 0.3070 -0.0274 0.6499 0.058 Uiso 1 1 calc R
H38C H 0.2895 -0.0359 0.6932 0.058 Uiso 1 1 calc R
C39 C 0.36318(17) 0.1458(3) 0.75085(7) 0.0478(6) Uani 1 1 d .
H39A H 0.3633 0.2140 0.7710 0.072 Uiso 1 1 calc R
H39B H 0.3997 0.0674 0.7586 0.072 Uiso 1 1 calc R
H39C H 0.3047 0.1130 0.7452 0.072 Uiso 1 1 calc R
C40 C 0.38947(19) 0.4713(3) 0.73124(9) 0.0624(9) Uani 1 1 d .
H40A H 0.3363 0.5130 0.7208 0.094 Uiso 1 1 calc R
H40B H 0.4363 0.5382 0.7300 0.094 Uiso 1 1 calc R
H40C H 0.3827 0.4453 0.7572 0.094 Uiso 1 1 calc R
C41 C 0.47348(17) 0.4790(2) 0.65753(8) 0.0461(6) Uani 1 1 d .
H41A H 0.5136 0.4562 0.6382 0.055 Uiso 1 1 calc R
H41B H 0.5048 0.5358 0.6767 0.055 Uiso 1 1 calc R
C42 C 0.3996(2) 0.5631(3) 0.64009(11) 0.0730(11) Uani 1 1 d .
H42A H 0.4217 0.6481 0.6293 0.110 Uiso 1 1 calc R
H42B H 0.3600 0.5871 0.6592 0.110 Uiso 1 1 calc R
H42C H 0.3693 0.5084 0.6205 0.110 Uiso 1 1 calc R
C43 C 1.10199(14) 0.4270(2) 0.51606(6) 0.0312(5) Uani 1 1 d .
H43A H 1.0545 0.4363 0.5329 0.037 Uiso 1 1 calc R
H43B H 1.1037 0.5122 0.5008 0.037 Uiso 1 1 calc R
C44 C 0.68150(14) 0.7762(2) 0.70148(6) 0.0353(5) Uani 1 1 d .
H44A H 0.6891 0.6994 0.6837 0.042 Uiso 1 1 calc R
H44B H 0.6891 0.8646 0.6882 0.042 Uiso 1 1 calc R
H11C H 0.7509(10) 0.491(3) 0.6326(6) 0.047(7) Uiso 1 1 d D
H11D H 0.6859(17) 0.4172(11) 0.6460(8) 0.059(9) Uiso 1 1 d D

loop_
_atom_site_aniso_label
_atom_site_aniso_U_11
_atom_site_aniso_U_22
_atom_site_aniso_U_33
_atom_site_aniso_U_23
_atom_site_aniso_U_13
_atom_site_aniso_U_12
Ru1 0.01499(7) 0.01563(7) 0.01603(7) 0.00054(5) 0.00076(5) -0.00026(5)
Ru2 0.01489(7) 0.01917(8) 0.02100(7) 0.00017(6) 0.00065(5) -0.00074(5)
Cl1 0.0465(3) 0.0342(3) 0.0324(3) 0.0006(2) -0.0016(2) -0.0080(2)
Cl2 0.0355(3) 0.0522(4) 0.0402(3) -0.0124(3) -0.0026(2) 0.0059(3)
Cl3 0.0287(3) 0.0357(3) 0.0617(4) 0.0120(3) 0.0087(3) 0.0041(2)
Cl4 0.0319(3) 0.0492(4) 0.0680(4) 0.0102(3) 0.0015(3) 0.0006(3)
O1 0.0237(8) 0.0407(9) 0.0447(9) 0.0016(7) -0.0091(7) -0.0049(7)
O2 0.0377(8) 0.0317(8) 0.0227(7) -0.0050(6) -0.0001(6) 0.0057(6)
O3 0.0165(6) 0.0216(6) 0.0214(6) 0.0013(5) -0.0002(5) -0.0028(5)
O4 0.0203(6) 0.0209(6) 0.0178(6) -0.0023(5) 0.0037(5) -0.0007(5)
O5 0.0324(8) 0.0281(7) 0.0215(7) 0.0001(6) -0.0049(6) -0.0099(6)
O6 0.0301(9) 0.0669(12) 0.0455(10) -0.0025(9) -0.0051(7) -0.0232(8)
O7 0.0485(11) 0.0468(10) 0.0531(11) 0.0179(9) -0.0069(9) 0.0134(9)
O8 0.0182(6) 0.0183(6) 0.0235(6) 0.0009(5) 0.0009(5) -0.0013(5)
O9 0.0177(6) 0.0204(6) 0.0242(7) -0.0009(5) 0.0003(5) -0.0028(5)
O10 0.0190(7) 0.0327(8) 0.0288(7) -0.0010(6) -0.0032(5) 0.0014(6)
O11 0.0289(8) 0.0243(8) 0.0459(9) -0.0058(7) 0.0066(7) -0.0025(6)
N1 0.0177(7) 0.0191(8) 0.0205(7) -0.0010(6) 0.0007(6) 0.0016(6)
N2 0.0175(7) 0.0165(7) 0.0186(7) 0.0003(6) 0.0005(6) 0.0016(6)
N3 0.0228(8) 0.0195(8) 0.0195(7) -0.0001(6) 0.0025(6) -0.0054(6)
N4 0.0221(8) 0.0185(8) 0.0201(7) 0.0012(6) -0.0019(6) 0.0012(6)
N5 0.0192(8) 0.0234(8) 0.0196(7) -0.0013(6) 0.0004(6) -0.0031(6)
N6 0.0224(8) 0.0205(8) 0.0209(8) -0.0008(6) -0.0019(6) -0.0004(6)
N7 0.0241(9) 0.0283(9) 0.0407(10) -0.0093(8) 0.0085(7) -0.0041(7)
N8 0.0191(8) 0.0303(9) 0.0246(8) 0.0008(7) 0.0029(6) 0.0020(7)
C1 0.0231(10) 0.0205(9) 0.0245(9) 0.0007(7) 0.0017(7) 0.0004(7)
C2 0.0208(9) 0.0182(9) 0.0213(9) 0.0034(7) -0.0023(7) 0.0013(7)
C3 0.0248(9) 0.0147(8) 0.0200(8) 0.0047(7) -0.0001(7) -0.0030(7)
C4 0.0169(8) 0.0190(9) 0.0163(8) -0.0007(7) -0.0012(6) 0.0001(7)
C5 0.0234(9) 0.0165(9) 0.0208(9) 0.0007(7) -0.0035(7) 0.0015(7)
C6 0.0211(9) 0.0178(9) 0.0205(9) 0.0011(7) -0.0032(7) 0.0001(7)
C7 0.0233(9) 0.0255(10) 0.0280(10) -0.0002(8) 0.0090(8) 0.0053(8)
C8 0.0200(10) 0.0354(12) 0.0513(14) 0.0069(10) 0.0049(9) 0.0035(9)
C9 0.0287(10) 0.0187(9) 0.0313(10) -0.0022(8) -0.0017(8) 0.0049(8)
C10 0.0269(10) 0.0207(9) 0.0272(10) 0.0029(8) -0.0017(8) -0.0032(8)
C11 0.0170(9) 0.0228(9) 0.0266(9) 0.0027(7) 0.0051(7) 0.0032(7)
C12 0.0410(12) 0.0324(11) 0.0253(10) 0.0025(9) 0.0131(9) 0.0091(10)
C13 0.0192(8) 0.0164(8) 0.0157(8) -0.0011(6) -0.0011(6) -0.0021(7)
C14 0.0340(11) 0.0203(9) 0.0209(9) 0.0023(7) -0.0015(8) -0.0077(8)
C15 0.0360(11) 0.0182(9) 0.0217(9) 0.0026(7) -0.0069(8) -0.0013(8)
C16 0.0247(10) 0.0292(10) 0.0226(9) -0.0022(8) 0.0068(7) -0.0069(8)
C17 0.0248(10) 0.0434(13) 0.0355(12) -0.0001(10) 0.0041(9) -0.0111(9)
C18 0.0512(14) 0.0324(12) 0.0305(11) 0.0101(9) 0.0010(10) -0.0128(10)
C19 0.0442(13) 0.0215(10) 0.0383(12) 0.0045(9) -0.0091(10) 0.0050(9)
C20 0.0211(9) 0.0288(10) 0.0222(9) 0.0022(8) 0.0015(7) 0.0064(8)
C21 0.0248(10) 0.0385(12) 0.0296(11) 0.0089(9) -0.0019(8) 0.0029(9)
C22 0.0242(10) 0.0352(11) 0.0268(10) 0.0014(9) 0.0009(8) -0.0055(8)
C23 0.0250(10) 0.0312(11) 0.0328(11) 0.0032(9) -0.0003(8) 0.0031(8)
C24 0.0172(8) 0.0245(9) 0.0185(8) -0.0023(7) 0.0042(7) 0.0002(7)
C25 0.0170(8) 0.0211(9) 0.0203(8) -0.0008(7) -0.0025(7) -0.0011(7)
C26 0.0210(9) 0.0342(11) 0.0185(9) -0.0024(8) -0.0001(7) 0.0005(8)
C27 0.0244(10) 0.0301(10) 0.0185(9) -0.0031(8) -0.0027(7) 0.0034(8)
C28 0.0272(10) 0.0253(10) 0.0240(9) -0.0036(8) 0.0032(8) -0.0092(8)
C29 0.0562(15) 0.0252(11) 0.0343(12) 0.0028(9) 0.0041(11) -0.0084(10)
C30 0.0313(11) 0.0490(14) 0.0257(10) -0.0034(9) 0.0098(9) -0.0057(10)
C31 0.0422(13) 0.0356(12) 0.0274(11) -0.0074(9) 0.0015(9) 0.0086(10)
C32 0.0307(11) 0.0196(9) 0.0288(10) -0.0002(8) -0.0027(8) -0.0029(8)
C33 0.0387(13) 0.0392(13) 0.0446(14) -0.0037(11) -0.0114(11) -0.0108(10)
C34 0.0164(9) 0.0263(10) 0.0259(9) -0.0031(8) 0.0007(7) 0.0002(7)
C35 0.0224(10) 0.0500(14) 0.0255(10) -0.0078(9) 0.0037(8) 0.0018(9)
C36 0.0269(11) 0.0460(14) 0.0380(12) -0.0184(10) 0.0076(9) -0.0052(10)
C37 0.0256(10) 0.0297(11) 0.0366(11) 0.0109(9) 0.0096(8) 0.0092(8)
C38 0.0326(12) 0.0249(11) 0.0599(16) 0.0018(10) 0.0149(11) -0.0011(9)
C39 0.0444(14) 0.0703(19) 0.0298(12) 0.0008(12) 0.0124(10) 0.0054(13)
C40 0.0606(18) 0.0609(18) 0.069(2) -0.0396(16) 0.0304(15) -0.0180(15)
C41 0.0515(15) 0.0263(12) 0.0630(17) -0.0130(11) 0.0254(13) -0.0114(11)
C42 0.083(2) 0.0311(14) 0.110(3) 0.0138(16) 0.049(2) 0.0224(14)
C43 0.0336(11) 0.0345(12) 0.0257(10) 0.0002(9) 0.0042(8) 0.0024(9)
C44 0.0366(12) 0.0313(12) 0.0391(12) 0.0044(10) 0.0122(10) 0.0038(9)

loop_
_atom_type_symbol
_atom_type_description
_atom_type_scat_dispersion_real
_atom_type_scat_dispersion_imag
_atom_type_scat_source
C C 0.0033 0.0016 'International Tables Vol C Tables 4.2.6.8 and 6.1.1.4'
H H 0.0000 0.0000 'International Tables Vol C Tables 4.2.6.8 and 6.1.1.4'
N N 0.0061 0.0033 'International Tables Vol C Tables 4.2.6.8 and 6.1.1.4'
O O 0.0106 0.0060 'International Tables Vol C Tables 4.2.6.8 and 6.1.1.4'
Ru Ru -1.2594 0.8363 'International Tables Vol C Tables 4.2.6.8 and 6.1.1.4'
Cl Cl 0.1484 0.1585 'International Tables Vol C Tables 4.2.6.8 and 6.1.1.4'

loop_
_geom_angle_atom_site_label_1
_geom_angle_atom_site_label_2
_geom_angle_atom_site_label_3
_geom_angle
C1 Ru1 C2 83.59(8)
C1 Ru1 O4 106.72(7)
C2 Ru1 O4 169.57(6)
C1 Ru1 O3 169.65(7)
C2 Ru1 O3 106.75(7)
O4 Ru1 O3 62.93(5)
C1 Ru1 C4 92.57(7)
C2 Ru1 C4 94.04(7)
O4 Ru1 C4 87.17(6)
O3 Ru1 C4 87.03(6)
C1 Ru1 C13 93.05(7)
C2 Ru1 C13 90.83(7)
O4 Ru1 C13 87.12(6)
O3 Ru1 C13 86.68(6)
C4 Ru1 C13 172.94(6)
C22 Ru2 C23 84.82(9)
C22 Ru2 O8 104.89(7)
C23 Ru2 O8 169.73(7)
C22 Ru2 O9 167.47(7)
C23 Ru2 O9 107.59(7)
O8 Ru2 O9 62.83(5)
C22 Ru2 C25 95.95(8)
C23 Ru2 C25 90.86(8)
O8 Ru2 C25 84.89(6)
O9 Ru2 C25 85.81(6)
C22 Ru2 C34 91.99(8)
C23 Ru2 C34 95.28(8)
O8 Ru2 C34 87.83(6)
O9 Ru2 C34 85.27(6)
C25 Ru2 C34 170.37(7)
C22 Ru2 C24 136.23(8)
C23 Ru2 C24 138.87(8)
O8 Ru2 C24 31.34(5)
O9 Ru2 C24 31.52(5)
C25 Ru2 C24 83.51(6)
C34 Ru2 C24 86.99(6)
C3 O3 Ru1 92.55(10)
C3 O4 Ru1 92.98(10)
C24 O8 Ru2 93.12(10)
C24 O9 Ru2 92.58(10)
C4 N1 C5 111.09(15)
C4 N1 C7 125.47(16)
C5 N1 C7 123.37(15)
C4 N2 C6 111.55(15)
C4 N2 C11 125.84(15)
C6 N2 C11 122.57(15)
C13 N3 C14 110.94(16)
C13 N3 C16 124.76(16)
C14 N3 C16 124.22(16)
C13 N4 C15 111.14(16)
C13 N4 C20 125.82(15)
C15 N4 C20 122.19(16)
C25 N5 C26 110.89(16)
C25 N5 C28 125.70(16)
C26 N5 C28 123.28(16)
C25 N6 C27 111.19(16)
C25 N6 C32 124.92(16)
C27 N6 C32 123.83(16)
C34 N7 C36 110.98(18)
C34 N7 C41 125.47(18)
C36 N7 C41 123.43(19)
C34 N8 C35 111.27(18)
C34 N8 C37 125.33(17)
C35 N8 C37 123.39(17)
O1 C1 Ru1 176.74(18)
O2 C2 Ru1 176.78(17)
O5 C3 O3 124.62(17)
O5 C3 O4 123.90(17)
O3 C3 O4 111.48(15)
N2 C4 N1 104.40(15)
N2 C4 Ru1 128.09(12)
N1 C4 Ru1 127.44(13)
C6 C5 N1 106.84(15)
C6 C5 C9 129.38(18)
N1 C5 C9 123.78(17)
C5 C6 N2 106.11(16)
C5 C6 C10 130.57(17)
N2 C6 C10 123.28(16)
N1 C7 C8 112.94(16)
N2 C11 C12 112.45(16)
N3 C13 N4 104.60(15)
N3 C13 Ru1 127.71(13)
N4 C13 Ru1 127.60(13)
C15 C14 N3 106.97(16)
C15 C14 C18 129.47(19)
N3 C14 C18 123.50(19)
C14 C15 N4 106.33(17)
C14 C15 C19 130.90(19)
N4 C15 C19 122.74(19)
N3 C16 C17 113.21(17)
N4 C20 C21 111.00(16)
O6 C22 Ru2 177.9(2)
O7 C23 Ru2 175.8(2)
O10 C24 O8 124.35(18)
O10 C24 O9 124.29(17)
O8 C24 O9 111.37(15)
O10 C24 Ru2 177.56(14)
O8 C24 Ru2 55.54(8)
O9 C24 Ru2 55.90(8)
N6 C25 N5 104.44(15)
N6 C25 Ru2 127.96(13)
N5 C25 Ru2 127.27(13)
C27 C26 N5 106.70(17)
C27 C26 C30 130.07(19)
N5 C26 C30 123.23(18)
C26 C27 N6 106.77(17)
C26 C27 C31 129.87(19)
N6 C27 C31 123.35(19)
N5 C28 C29 113.42(16)
N6 C32 C33 112.86(17)
N8 C34 N7 104.34(17)
N8 C34 Ru2 128.54(14)
N7 C34 Ru2 126.91(14)
C36 C35 N8 106.46(19)
C36 C35 C39 129.9(2)
N8 C35 C39 123.6(2)
C35 C36 N7 106.94(19)
C35 C36 C40 129.6(2)
N7 C36 C40 123.4(2)
N8 C37 C38 112.81(16)
N7 C41 C42 112.5(2)
Cl1 C43 Cl2 111.49(12)
Cl4 C44 Cl3 110.50(12)

loop_
_geom_bond_atom_site_label_1
_geom_bond_atom_site_label_2
_geom_bond_distance
Ru1 C1 1.8606(19)
Ru1 C2 1.8681(19)
Ru1 O4 2.0945(12)
Ru1 O3 2.1045(12)
Ru1 C4 2.1290(18)
Ru1 C13 2.1318(17)
Ru2 C22 1.864(2)
Ru2 C23 1.866(2)
Ru2 O8 2.0955(12)
Ru2 O9 2.1036(12)
Ru2 C25 2.1213(18)
Ru2 C34 2.1264(19)
Ru2 C24 2.5378(18)
Cl1 C43 1.773(2)
Cl2 C43 1.777(2)
Cl3 C44 1.772(2)
Cl4 C44 1.769(2)
O1 C1 1.150(2)
O2 C2 1.143(2)
O3 C3 1.326(2)
O4 C3 1.326(2)
O5 C3 1.228(2)
O6 C22 1.140(2)
O7 C23 1.146(3)
O8 C24 1.322(2)
O9 C24 1.328(2)
O10 C24 1.228(2)
N1 C4 1.358(2)
N1 C5 1.398(2)
N1 C7 1.470(2)
N2 C4 1.355(2)
N2 C6 1.400(2)
N2 C11 1.473(2)
N3 C13 1.356(2)
N3 C14 1.402(2)
N3 C16 1.466(2)
N4 C13 1.359(2)
N4 C15 1.404(2)
N4 C20 1.473(2)
N5 C25 1.361(2)
N5 C26 1.400(2)
N5 C28 1.474(2)
N6 C25 1.360(2)
N6 C27 1.395(2)
N6 C32 1.468(2)
N7 C34 1.360(3)
N7 C36 1.397(3)
N7 C41 1.468(3)
N8 C34 1.354(3)
N8 C35 1.401(3)
N8 C37 1.466(3)
C5 C6 1.351(3)
C5 C9 1.499(3)
C6 C10 1.493(3)
C7 C8 1.517(3)
C11 C12 1.523(3)
C14 C15 1.343(3)
C14 C18 1.490(3)
C15 C19 1.495(3)
C16 C17 1.523(3)
C20 C21 1.515(3)
C26 C27 1.346(3)
C26 C30 1.488(3)
C27 C31 1.498(3)
C28 C29 1.522(3)
C32 C33 1.522(3)
C35 C36 1.339(3)
C35 C39 1.495(3)
C36 C40 1.494(3)
C37 C38 1.520(3)
C41 C42 1.520(4)
